data_1506896
loop_
_publ_author_name
'Febles, Mart\'in'
'P\'erez, Cirilo'
'Foces-Foces, Concepci\'on'
'Rodr\'iguez, Mat\'ias L'
'P\'erez-Hern\'andez, Natalia'
'Morales, Ezequiel Q.'
'Mart\'in, Julio D'

_publ_section_title
;
 Cause of hydration/dehydration in condensed organic materials: synthesis
 of hydrophobic pores.
;
_journal_issue 6
_journal_name_full 'Organic letters'
_journal_page_first 877
_journal_page_last 880
_journal_paper_doi 10.1021/ol036335d
_journal_volume 6
_journal_year 2004
_chemical_formula_sum 'C15 H20 O5'
_chemical_formula_weight 280.31
_chemical_name_systematic
;
 (+-)-7,7-Dicyclopropyl-6-oxabicyclo[3.2.1]octane-1,5-dicarboxylic acid
;
_space_group_IT_number 2
_symmetry_space_group_name_Hall '-P 1'
_symmetry_space_group_name_H-M 'P -1'
_atom_sites_solution_hydrogens geom
_atom_sites_solution_primary direct
_atom_sites_solution_secondary difmap
_audit_creation_method SHELXL-97
_cell_angle_alpha 102.015(10)
_cell_angle_beta 87.435(6)
_cell_angle_gamma 119.834(15)
_cell_formula_units_Z 2
_cell_length_a 8.1230(12)
_cell_length_b 8.1163(11)
_cell_length_c 13.096(2)
_cell_measurement_temperature 293(2)
_cell_volume 730.8(2)
_computing_structure_refinement 'SHELXL-97 (Sheldrick, 1997)'
_computing_structure_solution 'SIR97 (Altomare et al., 1999)'
_diffrn_ambient_temperature 293(2)
_diffrn_measured_fraction_theta_full 0.977
_diffrn_measured_fraction_theta_max 0.977
_diffrn_measurement_device_type 'Nonius Kappa CCD diffractometer'
_diffrn_radiation_monochromator graphite
_diffrn_radiation_source 'fine-focus sealed tube'
_diffrn_radiation_type MoK\a
_diffrn_radiation_wavelength 0.71073
_diffrn_reflns_av_R_equivalents 0.0000
_diffrn_reflns_av_sigmaI/netI 0.0425
_diffrn_reflns_limit_h_max 8
_diffrn_reflns_limit_h_min -10
_diffrn_reflns_limit_k_max 8
_diffrn_reflns_limit_k_min -10
_diffrn_reflns_limit_l_max 16
_diffrn_reflns_limit_l_min -15
_diffrn_reflns_number 2928
_diffrn_reflns_theta_full 26.39
_diffrn_reflns_theta_max 26.39
_diffrn_reflns_theta_min 3.05
_exptl_absorpt_coefficient_mu 0.095
_exptl_absorpt_correction_T_max 0.9906
_exptl_absorpt_correction_T_min 0.9585
_exptl_crystal_colour colourless
_exptl_crystal_density_diffrn 1.274
_exptl_crystal_density_method 'not measured'
_exptl_crystal_description prism
_exptl_crystal_F_000 300
_exptl_crystal_size_max 0.45
_exptl_crystal_size_mid 0.15
_exptl_crystal_size_min 0.10
_refine_diff_density_max 0.783
_refine_diff_density_min -0.571
_refine_diff_density_rms 0.063
_refine_ls_extinction_coef 0.15(4)
_refine_ls_extinction_expression Fc^*^=kFc[1+0.001xFc^2^\l^3^/sin(2\q)]^-1/4^
_refine_ls_extinction_method SHELXL
_refine_ls_goodness_of_fit_ref 1.042
_refine_ls_hydrogen_treatment mixed
_refine_ls_matrix_type full
_refine_ls_number_parameters 182
_refine_ls_number_reflns 2928
_refine_ls_number_restraints 7
_refine_ls_restrained_S_all 1.098
_refine_ls_R_factor_all 0.1352
_refine_ls_R_factor_gt 0.1099
_refine_ls_shift/su_max 0.051
_refine_ls_shift/su_mean 0.002
_refine_ls_structure_factor_coef Fsqd
_refine_ls_weighting_details 'calc w=1/[\s^2^(Fo^2^)+(0.1239P)^2^+1.2296P] where P=(Fo^2^+2Fc^2^)/3'
_refine_ls_weighting_scheme calc
_refine_ls_wR_factor_gt 0.2721
_refine_ls_wR_factor_ref 0.2923
_reflns_number_gt 2239
_reflns_number_total 2928
_reflns_threshold_expression >2sigma(I)
_cod_data_source_file ol036335dsi20031202_045109.cif
_cod_data_source_block 1e-RT
_cod_original_cell_volume 730.81(18)
_cod_original_sg_symbol_H-M P-1
_cod_database_code 1506896

loop_
_symmetry_equiv_pos_as_xyz
'x, y, z'
'-x, -y, -z'

loop_
_atom_site_label
_atom_site_type_symbol
_atom_site_fract_x
_atom_site_fract_y
_atom_site_fract_z
_atom_site_U_iso_or_equiv
_atom_site_adp_type
_atom_site_occupancy
_atom_site_symmetry_multiplicity
_atom_site_calc_flag
_atom_site_refinement_flags
_atom_site_disorder_assembly
_atom_site_disorder_group
O1 O 0.0321(4) -0.0994(4) 0.3323(2) 0.0511(8) Uani 1 1 d . . .
O2 O -0.0858(4) -0.3938(5) 0.4309(3) 0.0680(10) Uani 1 1 d . . .
H2 H -0.1111 -0.4482 0.4803 0.082 Uiso 0.36(9) 1 calc PR . .
O3 O 0.4164(5) -0.1322(5) 0.0933(3) 0.0716(11) Uani 1 1 d . . .
O4 O 0.4092(7) 0.1321(6) 0.0818(3) 0.0834(13) Uani 1 1 d . . .
H4 H 0.4160 0.0963 0.0192 0.100 Uiso 1 1 calc R . .
O5 O 0.2090(5) -0.3143(6) 0.4740(4) 0.0887(14) Uani 1 1 d . . .
H5 H 0.1543 -0.3939 0.5108 0.106 Uiso 0.64(9) 1 calc PR . .
C1 C 0.1762(5) -0.1131(6) 0.3819(3) 0.0465(10) Uani 1 1 d . . .
C2 C 0.2965(7) 0.0720(7) 0.4643(4) 0.0626(13) Uani 1 1 d . . .
H2A H 0.2183 0.0845 0.5201 0.075 Uiso 1 1 calc R . .
H2B H 0.3987 0.0640 0.4942 0.075 Uiso 1 1 calc R . .
C3 C 0.3792(7) 0.2484(7) 0.4159(4) 0.0683(14) Uani 1 1 d . . .
H3A H 0.4895 0.3529 0.4599 0.082 Uiso 1 1 calc R . .
H3B H 0.2859 0.2898 0.4161 0.082 Uiso 1 1 calc R . .
C4 C 0.4391(6) 0.2187(6) 0.3034(4) 0.0586(12) Uani 1 1 d . . .
H4A H 0.5676 0.2403 0.3061 0.070 Uiso 1 1 calc R . .
H4B H 0.4402 0.3150 0.2698 0.070 Uiso 1 1 calc R . .
C5 C 0.3072(5) 0.0145(6) 0.2365(3) 0.0446(10) Uani 1 1 d . . .
C6 C 0.2997(5) -0.1338(6) 0.2936(3) 0.0452(10) Uani 1 1 d . . .
H6A H 0.4249 -0.0990 0.3202 0.054 Uiso 1 1 calc R . .
H6B H 0.2392 -0.2639 0.2499 0.054 Uiso 1 1 calc R . .
C7 C 0.3812(6) -0.0006(6) 0.1292(3) 0.0497(10) Uani 1 1 d . . .
C8 C 0.0897(6) -0.2883(7) 0.4313(3) 0.0511(11) Uani 1 1 d . . .
C9 C 0.0902(5) -0.0429(6) 0.2328(3) 0.0488(10) Uani 1 1 d . A .
C10 C -0.0280(6) -0.2137(7) 0.1451(4) 0.0632(13) Uani 1 1 d . . .
H10 H 0.0076 -0.1879 0.0753 0.076 Uiso 1 1 calc R . .
C11 C -0.2385(8) -0.3440(9) 0.1512(6) 0.092(2) Uani 1 1 d . . .
H11A H -0.2935 -0.3230 0.2165 0.110 Uiso 1 1 calc R . .
H11B H -0.3208 -0.3845 0.0888 0.110 Uiso 1 1 calc R . .
C12 C -0.1091(8) -0.4246(7) 0.1500(5) 0.0805(17) Uani 1 1 d . . .
H12A H -0.1127 -0.5138 0.0869 0.097 Uiso 1 1 calc R . .
H12B H -0.0854 -0.4523 0.2147 0.097 Uiso 1 1 calc R . .
C13 C 0.0613(7) 0.1259(8) 0.2290(5) 0.0757(16) Uani 1 1 d D . .
H13A H 0.1067 0.2134 0.2980 0.091 Uiso 0.512(18) 1 calc PR A 1
H13B H 0.1851 0.2458 0.2408 0.091 Uiso 0.488(18) 1 calc PR A 2
C15A C -0.1264(13) 0.1016(17) 0.2043(10) 0.073(4) Uiso 0.512(18) 1 d PD A 1
H15A H -0.2172 -0.0155 0.1560 0.087 Uiso 0.512(18) 1 calc PR A 1
H15B H -0.1802 0.1603 0.2572 0.087 Uiso 0.512(18) 1 calc PR A 1
C14A C 0.0547(17) 0.224(2) 0.1689(9) 0.141(8) Uiso 0.512(18) 1 d PD A 1
H14A H 0.0747 0.1892 0.0959 0.169 Uiso 0.512(18) 1 calc PR A 1
H14B H 0.1113 0.3633 0.1961 0.169 Uiso 0.512(18) 1 calc PR A 1
C15B C -0.0769(17) 0.172(2) 0.2495(9) 0.105(6) Uiso 0.488(18) 1 d PRD A 2
H15C H -0.0373 0.3072 0.2805 0.127 Uiso 0.488(18) 1 calc PR A 2
H15D H -0.1929 0.0789 0.2749 0.127 Uiso 0.488(18) 1 calc PR A 2
C14B C -0.048(2) 0.129(3) 0.1459(10) 0.107(6) Uiso 0.488(18) 1 d PD A 2
H14C H 0.0134 0.2349 0.1093 0.129 Uiso 0.488(18) 1 calc PR A 2
H14D H -0.1430 0.0055 0.1037 0.129 Uiso 0.488(18) 1 calc PR A 2

loop_
_atom_site_aniso_label
_atom_site_aniso_U_11
_atom_site_aniso_U_22
_atom_site_aniso_U_33
_atom_site_aniso_U_23
_atom_site_aniso_U_13
_atom_site_aniso_U_12
O1 0.0409(15) 0.0622(18) 0.0604(18) 0.0269(14) 0.0182(12) 0.0294(14)
O2 0.0490(18) 0.078(2) 0.082(2) 0.0431(19) 0.0161(16) 0.0269(17)
O3 0.099(3) 0.078(2) 0.065(2) 0.0327(18) 0.0395(19) 0.061(2)
O4 0.122(3) 0.085(3) 0.078(2) 0.049(2) 0.053(2) 0.070(2)
O5 0.053(2) 0.108(3) 0.122(3) 0.077(3) 0.015(2) 0.035(2)
C1 0.039(2) 0.055(2) 0.048(2) 0.0173(18) 0.0118(16) 0.0240(18)
C2 0.060(3) 0.072(3) 0.053(3) 0.007(2) 0.010(2) 0.034(2)
C3 0.063(3) 0.050(3) 0.076(3) -0.006(2) 0.008(2) 0.024(2)
C4 0.045(2) 0.045(2) 0.080(3) 0.015(2) 0.014(2) 0.0173(19)
C5 0.040(2) 0.046(2) 0.051(2) 0.0160(17) 0.0145(16) 0.0227(17)
C6 0.040(2) 0.050(2) 0.048(2) 0.0145(17) 0.0099(16) 0.0233(17)
C7 0.047(2) 0.052(2) 0.058(3) 0.026(2) 0.0179(18) 0.0260(19)
C8 0.044(2) 0.065(3) 0.049(2) 0.020(2) 0.0141(17) 0.028(2)
C9 0.042(2) 0.051(2) 0.060(3) 0.0247(19) 0.0136(18) 0.0246(18)
C10 0.053(3) 0.066(3) 0.063(3) 0.027(2) 0.000(2) 0.019(2)
C11 0.055(3) 0.088(4) 0.107(5) 0.034(4) -0.016(3) 0.011(3)
C12 0.081(4) 0.055(3) 0.085(4) 0.015(3) -0.015(3) 0.018(3)
C13 0.060(3) 0.075(3) 0.121(5) 0.054(3) 0.023(3) 0.044(3)

loop_
_atom_type_symbol
_atom_type_description
_atom_type_scat_dispersion_real
_atom_type_scat_dispersion_imag
_atom_type_scat_source
C C 0.0033 0.0000 'International Tables Vol C Tables 4.2.6.8 and 6.1.1.4'
H H 0.0000 0.0000 'International Tables Vol C Tables 4.2.6.8 and 6.1.1.4'
O O 0.0106 0.0000 'International Tables Vol C Tables 4.2.6.8 and 6.1.1.4'

loop_
_geom_angle_atom_site_label_1
_geom_angle_atom_site_label_2
_geom_angle_atom_site_label_3
_geom_angle
C1 O1 C9 110.7(3)
C8 O2 H2 109.5
C7 O4 H4 109.5
C8 O5 H5 109.5
O1 C1 C8 110.8(3)
O1 C1 C2 110.5(3)
C8 C1 C2 110.2(4)
O1 C1 C6 104.8(3)
C8 C1 C6 110.7(3)
C2 C1 C6 109.7(3)
C3 C2 C1 110.5(4)
C3 C2 H2A 109.6
C1 C2 H2A 109.6
C3 C2 H2B 109.6
C1 C2 H2B 109.6
H2A C2 H2B 108.1
C2 C3 C4 115.4(4)
C2 C3 H3A 108.4
C4 C3 H3A 108.4
C2 C3 H3B 108.4
C4 C3 H3B 108.4
H3A C3 H3B 107.5
C3 C4 C5 113.3(3)
C3 C4 H4A 108.9
C5 C4 H4A 108.9
C3 C4 H4B 108.9
C5 C4 H4B 108.9
H4A C4 H4B 107.7
C7 C5 C6 112.9(3)
C7 C5 C4 109.0(3)
C6 C5 C4 107.9(3)
C7 C5 C9 112.9(3)
C6 C5 C9 100.4(3)
C4 C5 C9 113.5(3)
C5 C6 C1 98.8(3)
C5 C6 H6A 112.0
C1 C6 H6A 112.0
C5 C6 H6B 112.0
C1 C6 H6B 112.0
H6A C6 H6B 109.7
O3 C7 O4 123.7(4)
O3 C7 C5 120.5(3)
O4 C7 C5 115.8(4)
O2 C8 O5 123.9(4)
O2 C8 C1 121.4(4)
O5 C8 C1 114.6(4)
O1 C9 C10 109.1(3)
O1 C9 C13 108.7(4)
C10 C9 C13 110.4(4)
O1 C9 C5 102.4(3)
C10 C9 C5 112.7(3)
C13 C9 C5 113.1(3)
C11 C10 C9 121.5(5)
C11 C10 C12 59.0(4)
C9 C10 C12 124.7(4)
C11 C10 H10 113.6
C9 C10 H10 113.6
C12 C10 H10 113.6
C12 C11 C10 60.7(4)
C12 C11 H11A 117.7
C10 C11 H11A 117.7
C12 C11 H11B 117.7
C10 C11 H11B 117.7
H11A C11 H11B 114.8
C11 C12 C10 60.3(4)
C11 C12 H12A 117.7
C10 C12 H12A 117.7
C11 C12 H12B 117.7
C10 C12 H12B 117.7
H12A C12 H12B 114.9
C14A C13 C15B 66.9(5)
C14A C13 C14B 34.4(9)
C15B C13 C14B 58.4(7)
C14A C13 C15A 62.5(6)
C15B C13 C15A 28.2(7)
C14B C13 C15A 38.3(7)
C14A C13 C9 143.3(7)
C15B C13 C9 137.4(6)
C14B C13 C9 124.3(8)
C15A C13 C9 123.0(6)
C14A C13 H13A 106.1
C15B C13 H13A 78.1
C14B C13 H13A 128.5
C15A C13 H13A 106.1
C9 C13 H13A 106.1
C14A C13 H13B 74.6
C15B C13 H13B 108.9
C14B C13 H13B 108.9
C15A C13 H13B 128.1
C9 C13 H13B 108.9
H13A C13 H13B 58.2
C14A C15A C13 50.9(5)
C14A C15A H15A 118.6
C13 C15A H15A 118.6
C14A C15A H15B 118.6
C13 C15A H15B 118.6
H15A C15A H15B 115.9
C13 C14A C15A 66.5(7)
C13 C14A H14A 117.1
C15A C14A H14A 117.1
C13 C14A H14B 117.1
C15A C14A H14B 117.1
H14A C14A H14B 114.1
C13 C15B C14B 64.4(7)
C13 C15B H15C 117.3
C14B C15B H15C 117.3
C13 C15B H15D 117.3
C14B C15B H15D 117.3
H15C C15B H15D 114.4
C15B C14B C13 57.3(6)
C15B C14B H14C 118.0
C13 C14B H14C 118.0
C15B C14B H14D 118.0
C13 C14B H14D 118.0
H14C C14B H14D 115.2

loop_
_geom_bond_atom_site_label_1
_geom_bond_atom_site_label_2
_geom_bond_distance
O1 C1 1.427(5)
O1 C9 1.451(5)
O2 C8 1.245(5)
O2 H2 0.8200
O3 C7 1.235(5)
O4 C7 1.272(5)
O4 H4 0.8200
O5 C8 1.263(5)
O5 H5 0.8200
C1 C8 1.510(6)
C1 C2 1.528(6)
C1 C6 1.534(5)
C2 C3 1.511(7)
C2 H2A 0.9700
C2 H2B 0.9700
C3 C4 1.540(7)
C3 H3A 0.9700
C3 H3B 0.9700
C4 C5 1.541(6)
C4 H4A 0.9700
C4 H4B 0.9700
C5 C7 1.509(5)
C5 C6 1.520(5)
C5 C9 1.584(5)
C6 H6A 0.9700
C6 H6B 0.9700
C9 C10 1.508(7)
C9 C13 1.512(6)
C10 C11 1.507(7)
C10 C12 1.513(7)
C10 H10 0.9800
C11 C12 1.487(9)
C11 H11A 0.9700
C11 H11B 0.9700
C12 H12A 0.9700
C12 H12B 0.9700
C13 C14A 1.252(11)
C13 C15B 1.351(10)
C13 C14B 1.449(12)
C13 C15A 1.478(10)
C13 H13A 0.9800
C13 H13B 0.9800
C15A C14A 1.430(13)
C15A H15A 0.9700
C15A H15B 0.9700
C14A H14A 0.9700
C14A H14B 0.9700
C15B C14B 1.368(15)
C15B H15C 0.9700
C15B H15D 0.9700
C14B H14C 0.9700
C14B H14D 0.9700

loop_
_geom_hbond_atom_site_label_D
_geom_hbond_atom_site_label_H
_geom_hbond_atom_site_label_A
_geom_hbond_distance_DH
_geom_hbond_distance_HA
_geom_hbond_distance_DA
_geom_hbond_angle_DHA
_geom_hbond_site_symmetry_A
O4 H4 O3 0.82 1.93 2.641(4) 145.0 2_655
O2 H2 O5 0.82 1.90 2.631(5) 147.5 2_546
O5 H5 O2 0.82 1.85 2.631(5) 159.2 2_546

loop_
_geom_torsion_atom_site_label_1
_geom_torsion_atom_site_label_2
_geom_torsion_atom_site_label_3
_geom_torsion_atom_site_label_4
_geom_torsion
C9 O1 C1 C8 -139.1(3)
C9 O1 C1 C2 98.4(4)
C9 O1 C1 C6 -19.6(4)
O1 C1 C2 C3 -55.6(5)
C8 C1 C2 C3 -178.5(4)
C6 C1 C2 C3 59.4(5)
C1 C2 C3 C4 -36.4(6)
C2 C3 C4 C5 35.6(6)
C3 C4 C5 C7 -178.6(4)
C3 C4 C5 C6 -55.6(5)
C3 C4 C5 C9 54.7(5)
C7 C5 C6 C1 -166.5(3)
C4 C5 C6 C1 73.0(4)
C9 C5 C6 C1 -46.0(4)
O1 C1 C6 C5 41.6(4)
C8 C1 C6 C5 161.1(3)
C2 C1 C6 C5 -77.0(4)
C6 C5 C7 O3 4.8(6)
C4 C5 C7 O3 124.6(4)
C9 C5 C7 O3 -108.3(5)
C6 C5 C7 O4 -173.1(4)
C4 C5 C7 O4 -53.2(5)
C9 C5 C7 O4 73.9(5)
O1 C1 C8 O2 -3.7(6)
C2 C1 C8 O2 118.9(5)
C6 C1 C8 O2 -119.6(4)
O1 C1 C8 O5 177.7(4)
C2 C1 C8 O5 -59.7(5)
C6 C1 C8 O5 61.9(5)
C1 O1 C9 C10 109.7(4)
C1 O1 C9 C13 -129.8(4)
C1 O1 C9 C5 -10.0(4)
C7 C5 C9 O1 156.2(3)
C6 C5 C9 O1 35.7(4)
C4 C5 C9 O1 -79.1(4)
C7 C5 C9 C10 39.1(4)
C6 C5 C9 C10 -81.4(4)
C4 C5 C9 C10 163.8(4)
C7 C5 C9 C13 -87.1(5)
C6 C5 C9 C13 152.4(4)
C4 C5 C9 C13 37.6(5)
O1 C9 C10 C11 41.3(6)
C13 C9 C10 C11 -78.1(5)
C5 C9 C10 C11 154.3(4)
O1 C9 C10 C12 -30.6(6)
C13 C9 C10 C12 -150.0(5)
C5 C9 C10 C12 82.4(6)
C9 C10 C11 C12 -114.3(5)
C9 C10 C12 C11 108.9(6)
O1 C9 C13 C14A -166.7(12)
C10 C9 C13 C14A -47.0(13)
C5 C9 C13 C14A 80.4(13)
O1 C9 C13 C15B -47.2(12)
C10 C9 C13 C15B 72.5(11)
C5 C9 C13 C15B -160.2(10)
O1 C9 C13 C14B -125.9(9)
C10 C9 C13 C14B -6.2(10)
C5 C9 C13 C14B 121.2(9)
O1 C9 C13 C15A -79.5(8)
C10 C9 C13 C15A 40.2(8)
C5 C9 C13 C15A 167.6(7)
C15B C13 C15A C14A 92.0(15)
C14B C13 C15A C14A -32.6(14)
C9 C13 C15A C14A -137.8(9)
C15B C13 C14A C15A -30.9(8)
C14B C13 C14A C15A 36.3(11)
C9 C13 C14A C15A 109.2(12)
C14A C13 C15B C14B 37.7(11)
C15A C13 C15B C14B -36.8(13)
C9 C13 C15B C14B -107.9(13)
C14A C13 C14B C15B -94.9(15)
C15A C13 C14B C15B 27.2(11)
C9 C13 C14B C15B 128.8(9)
C7 C5 C1 C8 -7.3(10)
C4 C5 C1 C2 -1.8(3)
O1 C9 C10 H10 -177.3
O1 C9 C13 H13A 42.7
O1 C9 C13 H13B 103.9
